data_7225716
loop_
_publ_author_name
'Huang, Peipei'
'Xu, Jiaxi'

_publ_section_title
;
 Synthesis of 2-oxophosphorindolines via the copper-catalyzed
 intramolecular aromatic C-H insertion of diazophosphonamidates
;
_journal_name_full 'RSC Adv.'
_journal_paper_doi 10.1039/C6RA10555F
_journal_year 2016
_chemical_absolute_configuration ad
_chemical_formula_moiety 'C19 H20 N O3 P'
_chemical_formula_sum 'C19 H20 N O3 P'
_chemical_formula_weight 341.33
_chemical_melting_point 416.1(10)
_chemical_name_common
;
  2-Phosphorindoline 2-oxide
;
_chemical_name_systematic
;
 2-Benzoyl-1-ethoxy-1-oxoazacyclohexano[3,2,1-h,i]phosphorindoline 
;
_space_group_crystal_system orthorhombic
_space_group_IT_number 29
_space_group_name_Hall 'P 2c -2ac'
_space_group_name_H-M_alt 'P c a 21'
_symmetry_space_group_name_Hall 'P 2c -2ac'
_symmetry_space_group_name_H-M 'P c a 21'
_atom_sites_solution_hydrogens geom
_atom_sites_solution_primary direct
_atom_sites_solution_secondary difmap
_audit_creation_date 2016-06-07
_audit_creation_method
;
  Olex2 1.1
  (compiled 2011.02.15 svn.r1672, GUI svn.r3494)
;
_audit_update_record
;
2016-06-07 deposited with the CCDC.
2016-06-26 downloaded from the CCDC.
;
_cell_angle_alpha 90.00
_cell_angle_beta 90.00
_cell_angle_gamma 90.00
_cell_formula_units_Z 4
_cell_length_a 20.0597(8)
_cell_length_b 10.2411(3)
_cell_length_c 8.0519(2)
_cell_measurement_reflns_used 1986
_cell_measurement_temperature 142.0
_cell_measurement_theta_max 29.1002
_cell_measurement_theta_min 3.0403
_cell_volume 1654.13(9)
_computing_cell_refinement
;
CrysAlisPro, Agilent Technologies,
Version 1.171.35.11 (release 16-05-2011 CrysAlis171 .NET)
(compiled May 16 2011,17:55:39)
;
_computing_data_collection
;
CrysAlisPro, Agilent Technologies,
Version 1.171.35.11 (release 16-05-2011 CrysAlis171 .NET)
(compiled May 16 2011,17:55:39)
;
_computing_data_reduction
;
CrysAlisPro, Agilent Technologies,
Version 1.171.35.11 (release 16-05-2011 CrysAlis171 .NET)
(compiled May 16 2011,17:55:39)
;
_computing_molecular_graphics
;
O. V. Dolomanov, L. J. Bourhis, R. J. Gildea, J. A. K. Howard and H. Puschmann,
OLEX2: a complete structure solution, refinement and analysis program.
J. Appl. Cryst. (2009). 42, 339-341.
;
_computing_publication_material
;
O. V. Dolomanov, L. J. Bourhis, R. J. Gildea, J. A. K. Howard and H. Puschmann,
OLEX2: a complete structure solution, refinement and analysis program.
J. Appl. Cryst. (2009). 42, 339-341.
;
_computing_structure_refinement 'SHELXL-97 (Sheldrick, 1997)'
_computing_structure_solution 'A short history of SHELX (Sheldrick, 2007)/Bruker'
_diffrn_ambient_temperature 142.0
_diffrn_detector_area_resol_mean 16.0971
_diffrn_measured_fraction_theta_full 0.998
_diffrn_measured_fraction_theta_max 0.998
_diffrn_measurement_details
;
  1 omega   -4.00   22.00   1.0000    2.0000
omega____ theta____ kappa____ phi______ frames
    -       21.1390   73.0000  -31.0000 26

  2 omega   40.00   67.00   1.0000    2.0000
omega____ theta____ kappa____ phi______ frames
    -       21.1390   73.0000  -31.0000 27

  3 omega   -5.00   94.00   1.0000    2.0000
omega____ theta____ kappa____ phi______ frames
    -       21.1390   37.0000  120.0000 99

  4 omega   33.00   58.00   1.0000    2.0000
omega____ theta____ kappa____ phi______ frames
    -       21.1390   37.0000 -180.0000 25
;
_diffrn_measurement_device_type 'Xcalibur, Eos, Gemini'
_diffrn_measurement_method '\w scans'
_diffrn_orient_matrix_UB_11 -0.0230634000
_diffrn_orient_matrix_UB_12 0.0062608000
_diffrn_orient_matrix_UB_13 0.0663005000
_diffrn_orient_matrix_UB_21 -0.0138183000
_diffrn_orient_matrix_UB_22 0.0561306000
_diffrn_orient_matrix_UB_23 -0.0385308000
_diffrn_orient_matrix_UB_31 -0.0229466000
_diffrn_orient_matrix_UB_32 -0.0400998000
_diffrn_orient_matrix_UB_33 -0.0434010000
_diffrn_radiation_monochromator graphite
_diffrn_radiation_type 'Mo K\a'
_diffrn_radiation_wavelength 0.7107
_diffrn_reflns_av_R_equivalents 0.0261
_diffrn_reflns_av_unetI/netI 0.0415
_diffrn_reflns_limit_h_max 24
_diffrn_reflns_limit_h_min -15
_diffrn_reflns_limit_k_max 12
_diffrn_reflns_limit_k_min -12
_diffrn_reflns_limit_l_max 9
_diffrn_reflns_limit_l_min -8
_diffrn_reflns_number 5042
_diffrn_reflns_theta_full 25.99
_diffrn_reflns_theta_max 25.99
_diffrn_reflns_theta_min 3.24
_diffrn_source 'Enhance (Mo) X-ray Source'
_exptl_absorpt_coefficient_mu 0.183
_exptl_absorpt_correction_T_max 1.00000
_exptl_absorpt_correction_T_min 0.86685
_exptl_absorpt_correction_type multi-scan
_exptl_absorpt_process_details
;
CrysAlisPro, Agilent Technologies,
Version 1.171.35.11 (release 16-05-2011 CrysAlis171 .NET)
(compiled May 16 2011,17:55:39)
Empirical absorption correction using spherical harmonics,
 implemented in SCALE3 ABSPACK scaling algorithm.
;
_exptl_crystal_colour yellowish
_exptl_crystal_density_diffrn 1.371
_exptl_crystal_density_method 'not measured'
_exptl_crystal_description prism
_exptl_crystal_F_000 720
_exptl_crystal_recrystallization_method 'Re-crystallisation from solvent'
_exptl_crystal_size_max 0.35
_exptl_crystal_size_mid 0.34
_exptl_crystal_size_min 0.30
_refine_diff_density_max 0.191
_refine_diff_density_min -0.299
_refine_diff_density_rms 0.038
_refine_ls_abs_structure_details 'Flack H D (1983), Acta Cryst. A39, 876-881'
_refine_ls_abs_structure_Flack 0.06(10)
_refine_ls_extinction_method none
_refine_ls_goodness_of_fit_ref 1.025
_refine_ls_hydrogen_treatment mixed
_refine_ls_matrix_type full
_refine_ls_number_parameters 218
_refine_ls_number_reflns 2710
_refine_ls_number_restraints 1
_refine_ls_restrained_S_all 1.025
_refine_ls_R_factor_all 0.0382
_refine_ls_R_factor_gt 0.0343
_refine_ls_shift/su_max 0.001
_refine_ls_shift/su_mean 0.000
_refine_ls_structure_factor_coef Fsqd
_refine_ls_weighting_details 'calc w=1/[\s^2^(Fo^2^)+(0.0461P)^2^+0.0000P] where P=(Fo^2^+2Fc^2^)/3'
_refine_ls_weighting_scheme calc
_refine_ls_wR_factor_gt 0.0805
_refine_ls_wR_factor_ref 0.0835
_reflns_number_gt 2515
_reflns_number_total 2710
_reflns_threshold_expression >2sigma(I)
_cod_data_source_file c6ra10555f2.cif
_cod_data_source_block exp_4213
_cod_depositor_comments
;
The following automatic conversions were performed:

'_chemical_melting_point' value '142-144 deg' was changed to
'416.1(10)' - it was converted from degrees Celsius(C) to Kelvins(K),
the average value was taken and precision was estimated.

Automatic conversion script
Id: cif_fix_values 4268 2015-11-12 08:31:59Z antanas 
;
_cod_original_cell_volume 1654.14(9)
_cod_database_code 7225716
_reflns_odcompleteness_completeness 99.65
_reflns_odcompleteness_iscentric 1
_reflns_odcompleteness_theta 26.32
_solvent_exptl_crystal_recrystallization_method 'ethyl acetate'

loop_
_space_group_symop_id
_space_group_symop_operation_xyz
1 'x, y, z'
2 '-x, -y, z+1/2'
3 '-x+1/2, y, z+1/2'
4 'x+1/2, -y, z'

loop_
_atom_site_label
_atom_site_type_symbol
_atom_site_fract_x
_atom_site_fract_y
_atom_site_fract_z
_atom_site_U_iso_or_equiv
_atom_site_adp_type
_atom_site_occupancy
_atom_site_symmetry_multiplicity
_atom_site_calc_flag
_atom_site_refinement_flags
P1 P -0.03877(3) -0.19284(5) -0.29497(8) 0.01901(14) Uani 1 1 d .
O2 O -0.05899(8) -0.09040(14) -0.4126(2) 0.0263(4) Uani 1 1 d .
O3 O -0.10081(8) -0.27313(14) -0.2272(2) 0.0263(4) Uani 1 1 d .
N1 N 0.01401(10) -0.30618(17) -0.3596(3) 0.0235(5) Uani 1 1 d .
C9 C 0.07272(11) -0.2311(2) -0.1237(3) 0.0207(5) Uani 1 1 d .
C10 C 0.01130(11) -0.1441(2) -0.1139(3) 0.0195(5) Uani 1 1 d .
H10 H 0.0256 -0.0513 -0.1290 0.023 Uiso 1 1 calc R
C4 C 0.12346(11) -0.40198(18) -0.2947(3) 0.0243(5) Uani 1 1 d .
C5 C 0.07140(11) -0.31558(19) -0.2596(3) 0.0214(5) Uani 1 1 d .
C17 C -0.12759(11) -0.1016(2) 0.2118(3) 0.0260(5) Uani 1 1 d .
H17 H -0.1149 -0.1693 0.2861 0.031 Uiso 1 1 calc R
O1 O -0.00833(9) -0.23182(18) 0.1560(2) 0.0406(5) Uani 1 1 d .
C12 C -0.08726(11) -0.0726(2) 0.0750(3) 0.0228(5) Uani 1 1 d .
C8 C 0.12646(11) -0.2321(2) -0.0167(3) 0.0258(5) Uani 1 1 d .
H8 H 0.1278 -0.1747 0.0759 0.031 Uiso 1 1 calc R
C7 C 0.17888(13) -0.3190(2) -0.0467(3) 0.0307(6) Uani 1 1 d .
H7 H 0.2159 -0.3219 0.0267 0.037 Uiso 1 1 calc R
C13 C -0.10581(11) 0.0286(2) -0.0314(3) 0.0253(5) Uani 1 1 d .
H13 H -0.0782 0.0508 -0.1230 0.030 Uiso 1 1 calc R
C1 C 0.00420(12) -0.3977(2) -0.4982(3) 0.0263(5) Uani 1 1 d .
H1A H -0.0255 -0.3578 -0.5824 0.032 Uiso 1 1 calc R
H1B H -0.0173 -0.4785 -0.4571 0.032 Uiso 1 1 calc R
C11 C -0.02660(11) -0.1550(2) 0.0492(3) 0.0234(5) Uani 1 1 d .
C6 C 0.17674(13) -0.4013(2) -0.1841(3) 0.0282(6) Uani 1 1 d .
H6 H 0.2130 -0.4591 -0.2031 0.034 Uiso 1 1 calc R
C14 C -0.16439(12) 0.0968(2) -0.0036(4) 0.0292(5) Uani 1 1 d .
H14 H -0.1773 0.1643 -0.0777 0.035 Uiso 1 1 calc R
C16 C -0.18578(11) -0.0324(2) 0.2399(3) 0.0312(6) Uani 1 1 d .
H16 H -0.2130 -0.0528 0.3329 0.037 Uiso 1 1 calc R
C18 C -0.16913(11) -0.2339(2) -0.2572(4) 0.0328(6) Uani 1 1 d .
H18A H -0.1701 -0.1431 -0.2996 0.039 Uiso 1 1 calc R
H18B H -0.1946 -0.2367 -0.1520 0.039 Uiso 1 1 calc R
C2 C 0.07066(13) -0.4303(2) -0.5759(3) 0.0322(6) Uani 1 1 d .
H2A H 0.0902 -0.3504 -0.6251 0.039 Uiso 1 1 calc R
H2B H 0.0639 -0.4945 -0.6664 0.039 Uiso 1 1 calc R
C19 C -0.20050(15) -0.3236(3) -0.3815(4) 0.0495(8) Uani 1 1 d .
H19A H -0.1945 -0.4143 -0.3457 0.074 Uiso 1 1 calc R
H19B H -0.1793 -0.3111 -0.4900 0.074 Uiso 1 1 calc R
H19C H -0.2482 -0.3041 -0.3902 0.074 Uiso 1 1 calc R
C3 C 0.11935(13) -0.4871(2) -0.4472(3) 0.0327(6) Uani 1 1 d .
H3A H 0.1044 -0.5757 -0.4149 0.039 Uiso 1 1 calc R
H3B H 0.1642 -0.4950 -0.4977 0.039 Uiso 1 1 calc R
C15 C -0.20436(11) 0.0668(2) 0.1323(3) 0.0315(6) Uani 1 1 d .
H15 H -0.2443 0.1142 0.1513 0.038 Uiso 1 1 calc R

loop_
_atom_site_aniso_label
_atom_site_aniso_U_11
_atom_site_aniso_U_22
_atom_site_aniso_U_33
_atom_site_aniso_U_23
_atom_site_aniso_U_13
_atom_site_aniso_U_12
P1 0.0232(3) 0.0174(3) 0.0165(3) 0.0006(3) -0.0012(3) -0.0006(2)
O2 0.0369(9) 0.0213(8) 0.0208(9) 0.0055(7) -0.0024(8) 0.0006(7)
O3 0.0243(8) 0.0247(8) 0.0299(10) 0.0048(7) -0.0025(8) -0.0026(7)
N1 0.0295(11) 0.0203(9) 0.0208(11) -0.0052(8) -0.0037(9) 0.0031(8)
C9 0.0240(12) 0.0195(11) 0.0186(12) 0.0022(10) 0.0023(11) -0.0008(9)
C10 0.0237(11) 0.0168(10) 0.0180(12) -0.0021(9) 0.0003(10) -0.0023(9)
C4 0.0310(11) 0.0176(9) 0.0243(12) -0.0017(11) 0.0044(12) 0.0020(8)
C5 0.0247(11) 0.0196(10) 0.0199(14) 0.0026(9) 0.0013(10) -0.0018(9)
C17 0.0272(11) 0.0278(11) 0.0229(12) -0.0019(12) 0.0002(12) -0.0026(9)
O1 0.0390(10) 0.0559(12) 0.0268(11) 0.0167(9) 0.0073(9) 0.0187(9)
C12 0.0233(11) 0.0248(11) 0.0202(13) -0.0031(10) -0.0021(10) -0.0029(9)
C8 0.0269(12) 0.0280(12) 0.0225(13) -0.0018(11) -0.0027(11) -0.0020(10)
C7 0.0277(13) 0.0331(13) 0.0313(16) 0.0016(11) -0.0067(12) 0.0018(10)
C13 0.0289(12) 0.0256(11) 0.0215(13) -0.0025(10) -0.0007(11) 0.0006(10)
C1 0.0366(13) 0.0220(11) 0.0203(13) -0.0032(10) -0.0054(11) -0.0002(10)
C11 0.0278(12) 0.0261(12) 0.0162(12) -0.0004(10) 0.0008(10) -0.0012(9)
C6 0.0274(13) 0.0258(12) 0.0315(14) 0.0029(10) -0.0012(11) 0.0068(10)
C14 0.0308(12) 0.0268(12) 0.0301(14) -0.0025(11) -0.0047(12) 0.0044(10)
C16 0.0233(11) 0.0402(13) 0.0300(16) -0.0046(11) 0.0045(11) -0.0049(10)
C18 0.0206(11) 0.0376(13) 0.0401(17) -0.0009(12) -0.0009(12) 0.0011(10)
C2 0.0463(16) 0.0260(12) 0.0242(14) -0.0052(11) 0.0017(12) 0.0072(11)
C19 0.0428(17) 0.0484(17) 0.057(2) 0.0019(15) -0.0154(16) -0.0138(14)
C3 0.0413(14) 0.0265(12) 0.0301(14) -0.0064(11) -0.0001(12) 0.0079(11)
C15 0.0205(12) 0.0324(13) 0.0417(16) -0.0110(12) 0.0000(11) 0.0017(10)

loop_
_atom_type_symbol
_atom_type_description
_atom_type_scat_dispersion_real
_atom_type_scat_dispersion_imag
_atom_type_scat_source
C C 0.0033 0.0016 'International Tables Vol C Tables 4.2.6.8 and 6.1.1.4'
H H 0.0000 0.0000 'International Tables Vol C Tables 4.2.6.8 and 6.1.1.4'
N N 0.0061 0.0033 'International Tables Vol C Tables 4.2.6.8 and 6.1.1.4'
O O 0.0106 0.0060 'International Tables Vol C Tables 4.2.6.8 and 6.1.1.4'
P P 0.1023 0.0942 'International Tables Vol C Tables 4.2.6.8 and 6.1.1.4'

loop_
_geom_angle_atom_site_label_1
_geom_angle_atom_site_label_2
_geom_angle_atom_site_label_3
_geom_angle
O2 P1 O3 112.00(9)
O2 P1 N1 118.32(11)
O2 P1 C10 117.88(10)
O3 P1 N1 104.25(9)
O3 P1 C10 107.23(10)
N1 P1 C10 95.16(10)
C18 O3 P1 122.70(14)
C5 N1 P1 113.05(15)
C5 N1 C1 119.98(18)
C1 N1 P1 126.86(17)
C5 C9 C10 112.8(2)
C8 C9 C10 127.2(2)
C8 C9 C5 120.0(2)
P1 C10 H10 108.5
C9 C10 P1 104.01(15)
C9 C10 H10 108.5
C11 C10 P1 113.04(15)
C11 C10 C9 113.95(19)
C11 C10 H10 108.5
C5 C4 C3 119.3(2)
C6 C4 C5 116.2(2)
C6 C4 C3 124.5(2)
C9 C5 N1 114.92(19)
C9 C5 C4 122.5(2)
C4 C5 N1 122.6(2)
C12 C17 H17 119.8
C16 C17 H17 119.8
C16 C17 C12 120.5(2)
C17 C12 C11 117.4(2)
C13 C12 C17 119.1(2)
C13 C12 C11 123.5(2)
C9 C8 H8 120.5
C9 C8 C7 119.0(2)
C7 C8 H8 120.5
C8 C7 H7 120.0
C6 C7 C8 120.0(2)
C6 C7 H7 120.0
C12 C13 H13 119.9
C14 C13 C12 120.1(2)
C14 C13 H13 119.9
N1 C1 H1A 109.7
N1 C1 H1B 109.7
N1 C1 C2 109.7(2)
H1A C1 H1B 108.2
C2 C1 H1A 109.7
C2 C1 H1B 109.7
O1 C11 C10 120.3(2)
O1 C11 C12 120.7(2)
C12 C11 C10 119.0(2)
C4 C6 H6 118.8
C7 C6 C4 122.4(2)
C7 C6 H6 118.8
C13 C14 H14 119.8
C13 C14 C15 120.3(2)
C15 C14 H14 119.8
C17 C16 H16 120.0
C17 C16 C15 120.0(2)
C15 C16 H16 120.0
O3 C18 H18A 109.7
O3 C18 H18B 109.7
O3 C18 C19 109.8(2)
H18A C18 H18B 108.2
C19 C18 H18A 109.7
C19 C18 H18B 109.7
C1 C2 H2A 109.3
C1 C2 H2B 109.3
C1 C2 C3 111.4(2)
H2A C2 H2B 108.0
C3 C2 H2A 109.3
C3 C2 H2B 109.3
C18 C19 H19A 109.5
C18 C19 H19B 109.5
C18 C19 H19C 109.5
H19A C19 H19B 109.5
H19A C19 H19C 109.5
H19B C19 H19C 109.5
C4 C3 C2 111.38(19)
C4 C3 H3A 109.4
C4 C3 H3B 109.4
C2 C3 H3A 109.4
C2 C3 H3B 109.4
H3A C3 H3B 108.0
C14 C15 H15 120.1
C16 C15 C14 119.9(2)
C16 C15 H15 120.1

loop_
_geom_bond_atom_site_label_1
_geom_bond_atom_site_label_2
_geom_bond_distance
P1 O2 1.4705(16)
P1 O3 1.5883(16)
P1 N1 1.6549(19)
P1 C10 1.839(2)
O3 C18 1.448(3)
N1 C5 1.408(3)
N1 C1 1.471(3)
C9 C10 1.522(3)
C9 C5 1.395(3)
C9 C8 1.380(3)
C10 H10 1.0000
C10 C11 1.522(3)
C4 C5 1.398(3)
C4 C6 1.391(3)
C4 C3 1.509(4)
C17 H17 0.9500
C17 C12 1.399(3)
C17 C16 1.384(3)
O1 C11 1.221(3)
C12 C13 1.395(3)
C12 C11 1.495(3)
C8 H8 0.9500
C8 C7 1.399(3)
C7 H7 0.9500
C7 C6 1.391(3)
C13 H13 0.9500
C13 C14 1.385(3)
C1 H1A 0.9900
C1 H1B 0.9900
C1 C2 1.510(3)
C6 H6 0.9500
C14 H14 0.9500
C14 C15 1.391(4)
C16 H16 0.9500
C16 C15 1.386(3)
C18 H18A 0.9900
C18 H18B 0.9900
C18 C19 1.497(4)
C2 H2A 0.9900
C2 H2B 0.9900
C2 C3 1.538(3)
C19 H19A 0.9800
C19 H19B 0.9800
C19 H19C 0.9800
C3 H3A 0.9900
C3 H3B 0.9900
C15 H15 0.9500

loop_
_geom_torsion_atom_site_label_1
_geom_torsion_atom_site_label_2
_geom_torsion_atom_site_label_3
_geom_torsion_atom_site_label_4
_geom_torsion
P1 O3 C18 C19 107.2(2)
P1 N1 C5 C9 1.4(3)
P1 N1 C5 C4 -177.89(17)
P1 N1 C1 C2 149.32(18)
P1 C10 C11 O1 116.1(2)
P1 C10 C11 C12 -62.5(2)
O2 P1 O3 C18 -9.8(2)
O2 P1 N1 C5 124.33(16)
O2 P1 N1 C1 -59.7(2)
O2 P1 C10 C9 -125.17(15)
O2 P1 C10 C11 110.72(17)
O3 P1 N1 C5 -110.51(16)
O3 P1 N1 C1 65.5(2)
O3 P1 C10 C9 107.41(14)
O3 P1 C10 C11 -16.69(18)
N1 P1 O3 C18 -138.89(19)
N1 P1 C10 C9 0.75(16)
N1 P1 C10 C11 -123.36(17)
N1 C1 C2 C3 56.9(3)
C9 C10 C11 O1 -2.4(3)
C9 C10 C11 C12 178.98(19)
C9 C8 C7 C6 0.9(4)
C10 P1 O3 C18 120.97(19)
C10 P1 N1 C5 -1.26(17)
C10 P1 N1 C1 174.74(19)
C10 C9 C5 N1 -0.8(3)
C10 C9 C5 C4 178.5(2)
C10 C9 C8 C7 -179.5(2)
C5 N1 C1 C2 -34.9(3)
C5 C9 C10 P1 -0.1(2)
C5 C9 C10 C11 123.4(2)
C5 C9 C8 C7 -0.2(3)
C5 C4 C6 C7 -0.5(3)
C5 C4 C3 C2 21.3(3)
C17 C12 C13 C14 -1.7(3)
C17 C12 C11 C10 168.7(2)
C17 C12 C11 O1 -10.0(3)
C17 C16 C15 C14 -0.2(4)
C12 C17 C16 C15 -0.2(4)
C12 C13 C14 C15 1.4(3)
C8 C9 C10 P1 179.3(2)
C8 C9 C10 C11 -57.2(3)
C8 C9 C5 N1 179.7(2)
C8 C9 C5 C4 -0.9(3)
C8 C7 C6 C4 -0.6(4)
C13 C12 C11 C10 -10.1(3)
C13 C12 C11 O1 171.2(2)
C13 C14 C15 C16 -0.4(4)
C1 N1 C5 C9 -174.9(2)
C1 N1 C5 C4 5.8(3)
C1 C2 C3 C4 -50.6(3)
C11 C12 C13 C14 177.0(2)
C6 C4 C5 N1 -179.5(2)
C6 C4 C5 C9 1.2(3)
C6 C4 C3 C2 -157.8(2)
C16 C17 C12 C13 1.1(3)
C16 C17 C12 C11 -177.7(2)
C3 C4 C5 N1 1.3(3)
C3 C4 C5 C9 -178.0(2)
C3 C4 C6 C7 178.7(2)
